data_7001392
loop_
_publ_author_name
'Kabir, S. E.'
'Alam, J.'
'Ghosh, S.'
'Kundu, K.'
'Hogarth, G.'
'Tocher, D. A.'
'Hossain, G. M. G.'
'Roesky, H. W.'

_publ_section_title
;
 Synthesis, structure and reactivity of tetranuclear square-type
 complexes of rhenium and manganese bearing pyrimidine-2-thiolate
 (pymS) ligands: versatile and efficient precursors for mono- and
 polynuclear compounds containing M(CO)3 (M = Re, Mn) fragments
;
_journal_issue 23
_journal_name_full 'Dalton Transactions'
_journal_page_first 4458
_journal_page_last 4467
_journal_paper_doi 10.1039/b815337j
_journal_year 2009
_chemical_formula_moiety 'C17 H11 N4 O3 Re S'
_chemical_formula_sum 'C17 H11 N4 O3 Re S'
_chemical_formula_weight 537.56
_chemical_name_systematic
;
?
;
_space_group_IT_number 14
_symmetry_cell_setting monoclinic
_symmetry_space_group_name_Hall '-P 2ybc'
_symmetry_space_group_name_H-M 'P 1 21/c 1'
_atom_sites_solution_hydrogens geom
_atom_sites_solution_primary direct
_atom_sites_solution_secondary difmap
_audit_creation_method SHELXL-97
_cell_angle_alpha 90.00
_cell_angle_beta 94.71(3)
_cell_angle_gamma 90.00
_cell_formula_units_Z 4
_cell_length_a 6.9280(17)
_cell_length_b 16.657(4)
_cell_length_c 15.107(2)
_cell_measurement_reflns_used 3136
_cell_measurement_temperature 298(2)
_cell_measurement_theta_max 27.48
_cell_measurement_theta_min 2.91
_cell_volume 1737.5(6)
_computing_cell_refinement 'CAD4 Express (Enraf Nonius, 1994)'
_computing_data_collection 'CAD4 Express (Enraf Nonius, 1994)'
_computing_data_reduction 'CAD4 Express (Enraf Nonius, 1994)'
_computing_molecular_graphics 'Ortep-3 for Windows (Farrugia, 1997)'
_computing_publication_material 'WinGX publication routines (Farrugia, 1999)'
_computing_structure_refinement 'SHELXL-97 (Sheldrick, 1997)'
_computing_structure_solution 'SHELXS-97 (Sheldrick, 1990)'
_diffrn_ambient_temperature 298(2)
_diffrn_measured_fraction_theta_full 0.994
_diffrn_measured_fraction_theta_max 0.994
_diffrn_measurement_device_type 'Enraf Nonius TurboCAD4'
_diffrn_measurement_method 'omega scans'
_diffrn_radiation_monochromator graphite
_diffrn_radiation_source 'fine-focus sealed tube'
_diffrn_radiation_type MoK\a
_diffrn_radiation_wavelength 0.71073
_diffrn_reflns_av_R_equivalents 0.0000
_diffrn_reflns_av_sigmaI/netI 0.0265
_diffrn_reflns_limit_h_max 8
_diffrn_reflns_limit_h_min -8
_diffrn_reflns_limit_k_max 20
_diffrn_reflns_limit_k_min 0
_diffrn_reflns_limit_l_max 18
_diffrn_reflns_limit_l_min 0
_diffrn_reflns_number 3136
_diffrn_reflns_theta_full 25.28
_diffrn_reflns_theta_max 25.28
_diffrn_reflns_theta_min 2.45
_diffrn_standards_decay_% 0
_diffrn_standards_interval_time 0
_exptl_absorpt_coefficient_mu 7.139
_exptl_absorpt_correction_T_max 0.6349
_exptl_absorpt_correction_T_min 0.5354
_exptl_absorpt_correction_type psi-scan
_exptl_absorpt_process_details
;
[North et al. (1968) Acta. Cryst. A24, 351]
;
_exptl_crystal_colour Colorless
_exptl_crystal_density_diffrn 2.055
_exptl_crystal_density_method 'not measured'
_exptl_crystal_description Block
_exptl_crystal_F_000 1024
_exptl_crystal_size_max 0.10
_exptl_crystal_size_mid 0.08
_exptl_crystal_size_min 0.07
_refine_diff_density_max 0.809
_refine_diff_density_min -0.846
_refine_diff_density_rms 0.144
_refine_ls_extinction_method none
_refine_ls_goodness_of_fit_ref 1.072
_refine_ls_hydrogen_treatment constr
_refine_ls_matrix_type full
_refine_ls_number_parameters 235
_refine_ls_number_reflns 3136
_refine_ls_number_restraints 0
_refine_ls_restrained_S_all 1.072
_refine_ls_R_factor_all 0.0306
_refine_ls_R_factor_gt 0.0262
_refine_ls_shift/su_max 0.002
_refine_ls_shift/su_mean 0.000
_refine_ls_structure_factor_coef Fsqd
_refine_ls_weighting_details 'calc w=1/[\s^2^(Fo^2^)+(0.0477P)^2^+2.2989P] where P=(Fo^2^+2Fc^2^)/3'
_refine_ls_weighting_scheme calc
_refine_ls_wR_factor_gt 0.0721
_refine_ls_wR_factor_ref 0.0737
_reflns_number_gt 2824
_reflns_number_total 3136
_reflns_threshold_expression >2sigma(I)
_cod_data_source_file b815337j.txt
_cod_data_source_block comp4
_cod_depositor_comments
;
The following automatic conversions were performed:
'_symmetry_cell_setting' value 'Monoclinic' changed to 'monoclinic'
according to '/home/saulius/struct/CIF-dictionaries/cif_core.dic'
dictionary named 'cif_core.dic' version 2.4.1 from 2010-06-29.

Automatic conversion script
Id: cif_fix_enum 1527 2010-12-29 10:47:43Z saulius 
;
_cod_original_cell_volume 1737.4(7)
_cod_original_sg_symbol_H-M 'P 21/c'
_cod_database_code 7001392

loop_
_symmetry_equiv_pos_as_xyz
'x, y, z'
'-x, y+1/2, -z+1/2'
'-x, -y, -z'
'x, -y-1/2, z-1/2'

loop_
_atom_site_label
_atom_site_type_symbol
_atom_site_fract_x
_atom_site_fract_y
_atom_site_fract_z
_atom_site_U_iso_or_equiv
_atom_site_adp_type
_atom_site_occupancy
_atom_site_symmetry_multiplicity
_atom_site_calc_flag
_atom_site_refinement_flags
_atom_site_disorder_assembly
_atom_site_disorder_group
Re1 Re 0.40949(2) 0.277252(10) 0.938248(11) 0.02112(9) Uani 1 1 d . . .
S1 S 0.16464(16) 0.18363(7) 0.86396(8) 0.0272(3) Uani 1 1 d . . .
O1 O 0.6296(5) 0.3073(2) 0.7729(2) 0.0355(8) Uani 1 1 d . . .
O2 O 0.1590(6) 0.4234(2) 0.8841(3) 0.0496(10) Uani 1 1 d . . .
O3 O 0.7146(5) 0.3911(2) 1.0281(3) 0.0390(9) Uani 1 1 d . . .
N1 N 0.2598(6) 0.2408(2) 1.0533(3) 0.0253(8) Uani 1 1 d . . .
N2 N 0.5582(5) 0.1703(2) 0.9892(3) 0.0236(8) Uani 1 1 d . . .
N3 N 0.1490(6) 0.0742(3) 0.7391(3) 0.0407(11) Uani 1 1 d . . .
N4 N 0.4617(6) 0.1309(2) 0.7774(3) 0.0312(9) Uani 1 1 d . . .
C1 C 0.5447(7) 0.2941(3) 0.8343(4) 0.0289(11) Uani 1 1 d . . .
C2 C 0.2525(7) 0.3685(3) 0.9047(3) 0.0309(11) Uani 1 1 d . . .
C3 C 0.5981(7) 0.3477(3) 0.9982(3) 0.0276(10) Uani 1 1 d . . .
C4 C 0.1012(7) 0.2784(3) 1.0803(4) 0.0309(12) Uani 1 1 d . . .
H4 H 0.0616 0.3266 1.0535 0.037 Uiso 1 1 calc R . .
C5 C -0.0031(7) 0.2474(4) 1.1462(3) 0.0345(11) Uani 1 1 d . . .
H5 H -0.1101 0.2748 1.1642 0.041 Uiso 1 1 calc R . .
C6 C 0.0511(7) 0.1772(3) 1.1843(3) 0.0362(12) Uani 1 1 d . . .
H6 H -0.0198 0.1553 1.2281 0.043 Uiso 1 1 calc R . .
C7 C 0.2130(7) 0.1371(3) 1.1583(3) 0.0292(10) Uani 1 1 d . . .
H7 H 0.2518 0.0886 1.1845 0.035 Uiso 1 1 calc R . .
C8 C 0.3160(6) 0.1710(3) 1.0924(3) 0.0251(9) Uani 1 1 d . . .
C9 C 0.4881(6) 0.1336(3) 1.0596(3) 0.0236(9) Uani 1 1 d . . .
C10 C 0.5775(7) 0.0662(3) 1.0972(4) 0.0344(12) Uani 1 1 d . . .
H10 H 0.5286 0.0418 1.1461 0.041 Uiso 1 1 calc R . .
C11 C 0.7382(8) 0.0353(3) 1.0625(4) 0.0449(14) Uani 1 1 d . . .
H11 H 0.7998 -0.0099 1.0873 0.054 Uiso 1 1 calc R . .
C12 C 0.8070(7) 0.0727(3) 0.9897(4) 0.0399(13) Uani 1 1 d . . .
H12 H 0.9143 0.0522 0.9641 0.048 Uiso 1 1 calc R . .
C13 C 0.7156(6) 0.1401(3) 0.9556(3) 0.0285(10) Uani 1 1 d . . .
H13 H 0.7644 0.1657 0.9075 0.034 Uiso 1 1 calc R . .
C14 C 0.2703(7) 0.1248(3) 0.7860(3) 0.0279(10) Uani 1 1 d . . .
C15 C 0.2294(9) 0.0287(3) 0.6785(4) 0.0473(14) Uani 1 1 d . . .
H15 H 0.1504 -0.0071 0.6450 0.057 Uiso 1 1 calc R . .
C16 C 0.4207(9) 0.0322(3) 0.6634(4) 0.0443(14) Uani 1 1 d . . .
H16 H 0.4719 0.0011 0.6198 0.053 Uiso 1 1 calc R . .
C17 C 0.5338(8) 0.0840(3) 0.7158(4) 0.0379(12) Uani 1 1 d . . .
H17 H 0.6655 0.0868 0.7084 0.045 Uiso 1 1 calc R . .

loop_
_atom_site_aniso_label
_atom_site_aniso_U_11
_atom_site_aniso_U_22
_atom_site_aniso_U_33
_atom_site_aniso_U_23
_atom_site_aniso_U_13
_atom_site_aniso_U_12
Re1 0.01715(13) 0.02320(13) 0.02335(13) 0.00319(6) 0.00376(8) 0.00397(6)
S1 0.0203(5) 0.0330(6) 0.0288(6) 0.0029(5) 0.0047(5) -0.0013(5)
O1 0.0318(19) 0.039(2) 0.037(2) 0.0083(17) 0.0109(16) -0.0006(16)
O2 0.044(2) 0.038(2) 0.067(3) 0.008(2) -0.0001(19) 0.0198(19)
O3 0.0317(19) 0.040(2) 0.045(2) -0.0087(17) 0.0004(16) -0.0043(17)
N1 0.021(2) 0.026(2) 0.029(2) -0.0037(17) -0.0007(16) 0.0031(16)
N2 0.0150(17) 0.0245(19) 0.031(2) 0.0053(16) 0.0018(15) 0.0025(15)
N3 0.037(2) 0.042(3) 0.043(3) -0.004(2) 0.005(2) -0.010(2)
N4 0.031(2) 0.033(2) 0.031(2) -0.0006(18) 0.0098(17) -0.0024(18)
C1 0.019(2) 0.026(2) 0.041(3) 0.002(2) -0.002(2) 0.0014(19)
C2 0.026(2) 0.033(3) 0.033(3) 0.003(2) 0.003(2) 0.006(2)
C3 0.026(2) 0.023(2) 0.034(3) 0.000(2) 0.0048(19) 0.006(2)
C4 0.023(3) 0.038(3) 0.032(3) -0.0017(19) 0.003(2) 0.0068(19)
C5 0.023(2) 0.049(3) 0.033(3) -0.009(2) 0.007(2) 0.007(2)
C6 0.023(2) 0.059(3) 0.027(3) 0.004(2) 0.0090(19) 0.003(2)
C7 0.025(2) 0.039(3) 0.025(2) 0.004(2) 0.0066(18) 0.002(2)
C8 0.020(2) 0.032(2) 0.022(2) -0.0008(19) -0.0005(17) 0.0002(19)
C9 0.016(2) 0.030(2) 0.025(2) 0.0022(18) 0.0024(17) -0.0019(18)
C10 0.031(3) 0.036(3) 0.038(3) 0.018(2) 0.012(2) 0.008(2)
C11 0.038(3) 0.044(3) 0.055(4) 0.026(3) 0.019(3) 0.017(3)
C12 0.026(3) 0.040(3) 0.056(3) 0.016(3) 0.019(2) 0.015(2)
C13 0.019(2) 0.035(3) 0.034(3) 0.006(2) 0.0105(18) 0.0053(19)
C14 0.030(2) 0.028(2) 0.025(2) 0.0048(19) -0.0016(18) -0.009(2)
C15 0.055(4) 0.039(3) 0.048(3) -0.008(3) 0.005(3) -0.015(3)
C16 0.062(4) 0.033(3) 0.041(3) -0.006(2) 0.019(3) -0.010(3)
C17 0.044(3) 0.032(3) 0.040(3) 0.000(2) 0.015(2) -0.003(2)

loop_
_atom_type_symbol
_atom_type_description
_atom_type_scat_dispersion_real
_atom_type_scat_dispersion_imag
_atom_type_scat_source
C C 0.0033 0.0016 'International Tables Vol C Tables 4.2.6.8 and 6.1.1.4'
H H 0.0000 0.0000 'International Tables Vol C Tables 4.2.6.8 and 6.1.1.4'
N N 0.0061 0.0033 'International Tables Vol C Tables 4.2.6.8 and 6.1.1.4'
O O 0.0106 0.0060 'International Tables Vol C Tables 4.2.6.8 and 6.1.1.4'
S S 0.1246 0.1234 'International Tables Vol C Tables 4.2.6.8 and 6.1.1.4'
Re Re -1.0185 7.2310 'International Tables Vol C Tables 4.2.6.8 and 6.1.1.4'

loop_
_geom_angle_atom_site_label_1
_geom_angle_atom_site_label_2
_geom_angle_atom_site_label_3
_geom_angle
_geom_angle_site_symmetry_1
_geom_angle_site_symmetry_3
_geom_angle_publ_flag
C2 Re1 C1 88.4(2) . . ?
C2 Re1 C3 89.4(2) . . ?
C1 Re1 C3 86.4(2) . . ?
C2 Re1 N2 172.12(18) . . ?
C1 Re1 N2 99.29(17) . . ?
C3 Re1 N2 92.83(16) . . ?
C2 Re1 N1 97.78(18) . . ?
C1 Re1 N1 172.27(17) . . ?
C3 Re1 N1 98.26(18) . . ?
N2 Re1 N1 74.43(14) . . ?
C2 Re1 S1 91.53(16) . . ?
C1 Re1 S1 94.77(15) . . ?
C3 Re1 S1 178.52(15) . . ?
N2 Re1 S1 86.10(10) . . ?
N1 Re1 S1 80.46(11) . . ?
C14 S1 Re1 110.32(16) . . ?
C8 N1 C4 118.6(4) . . ?
C8 N1 Re1 116.8(3) . . ?
C4 N1 Re1 124.1(3) . . ?
C13 N2 C9 119.0(4) . . ?
C13 N2 Re1 123.6(3) . . ?
C9 N2 Re1 117.4(3) . . ?
C15 N3 C14 115.8(5) . . ?
C17 N4 C14 116.7(4) . . ?
O1 C1 Re1 177.1(4) . . ?
O2 C2 Re1 179.5(5) . . ?
O3 C3 Re1 175.1(4) . . ?
N1 C4 C5 122.0(5) . . ?
N1 C4 H4 119.0 . . ?
C5 C4 H4 119.0 . . ?
C6 C5 C4 119.4(5) . . ?
C6 C5 H5 120.3 . . ?
C4 C5 H5 120.3 . . ?
C5 C6 C7 120.1(5) . . ?
C5 C6 H6 120.0 . . ?
C7 C6 H6 120.0 . . ?
C6 C7 C8 118.8(5) . . ?
C6 C7 H7 120.6 . . ?
C8 C7 H7 120.6 . . ?
N1 C8 C7 121.2(4) . . ?
N1 C8 C9 115.6(4) . . ?
C7 C8 C9 123.3(4) . . ?
N2 C9 C10 120.9(4) . . ?
N2 C9 C8 115.3(4) . . ?
C10 C9 C8 123.7(4) . . ?
C11 C10 C9 119.9(5) . . ?
C11 C10 H10 120.1 . . ?
C9 C10 H10 120.1 . . ?
C10 C11 C12 118.7(5) . . ?
C10 C11 H11 120.6 . . ?
C12 C11 H11 120.6 . . ?
C13 C12 C11 119.3(5) . . ?
C13 C12 H12 120.3 . . ?
C11 C12 H12 120.3 . . ?
N2 C13 C12 122.2(4) . . ?
N2 C13 H13 118.9 . . ?
C12 C13 H13 118.9 . . ?
N4 C14 N3 124.9(5) . . ?
N4 C14 S1 119.7(4) . . ?
N3 C14 S1 115.4(4) . . ?
N3 C15 C16 123.5(5) . . ?
N3 C15 H15 118.2 . . ?
C16 C15 H15 118.2 . . ?
C15 C16 C17 116.5(5) . . ?
C15 C16 H16 121.7 . . ?
C17 C16 H16 121.7 . . ?
N4 C17 C16 122.6(5) . . ?
N4 C17 H17 118.7 . . ?
C16 C17 H17 118.7 . . ?

loop_
_geom_bond_atom_site_label_1
_geom_bond_atom_site_label_2
_geom_bond_distance
_geom_bond_site_symmetry_2
_geom_bond_publ_flag
Re1 C2 1.914(5) . ?
Re1 C1 1.914(5) . ?
Re1 C3 1.927(5) . ?
Re1 N2 2.167(4) . ?
Re1 N1 2.182(4) . ?
Re1 S1 2.5012(13) . ?
S1 C14 1.739(5) . ?
O1 C1 1.159(6) . ?
O2 C2 1.149(6) . ?
O3 C3 1.147(6) . ?
N1 C8 1.347(6) . ?
N1 C4 1.357(6) . ?
N2 C13 1.338(6) . ?
N2 C9 1.351(6) . ?
N3 C15 1.345(7) . ?
N3 C14 1.350(6) . ?
N4 C17 1.342(7) . ?
N4 C14 1.347(6) . ?
C4 C5 1.378(8) . ?
C4 H4 0.9300 . ?
C5 C6 1.343(8) . ?
C5 H5 0.9300 . ?
C6 C7 1.389(7) . ?
C6 H6 0.9300 . ?
C7 C8 1.391(6) . ?
C7 H7 0.9300 . ?
C8 C9 1.468(6) . ?
C9 C10 1.382(6) . ?
C10 C11 1.370(7) . ?
C10 H10 0.9300 . ?
C11 C12 1.382(7) . ?
C11 H11 0.9300 . ?
C12 C13 1.368(7) . ?
C12 H12 0.9300 . ?
C13 H13 0.9300 . ?
C15 C16 1.364(8) . ?
C15 H15 0.9300 . ?
C16 C17 1.373(8) . ?
C16 H16 0.9300 . ?
C17 H17 0.9300 . ?
